data_2002243
loop_
_publ_author_name
'Teske, C L'
'Mueller-Buschbaum, Hk'

_publ_section_title
;
Ueber Erdalkalimetall-Oxocuprate. I. Zur Kenntnis von Ca Cu2 O3
;
_journal_name_full
;
Zeitschrift fuer Anorganische und Allgemeine Chemie
;
_journal_page_first 134
_journal_page_last 143
_journal_paper_doi 10.1002/zaac.19693700305
_journal_volume 370
_journal_year 1969
_chemical_formula_structural 'Ca Cu2 O3'
_chemical_formula_sum 'Ca Cu2 O3'
_chemical_name_systematic 'Calcium dicopper oxide'
_space_group_IT_number 59
_symmetry_cell_setting orthorhombic
_symmetry_space_group_name_Hall '-P 2ab 2a'
_symmetry_space_group_name_H-M 'P m m n :2'
_cell_angle_alpha 90
_cell_angle_beta 90
_cell_angle_gamma 90
_cell_formula_units_Z 2
_cell_length_a 9.85
_cell_length_b 4.11
_cell_length_c 3.47
_cell_volume 140.5
_exptl_crystal_density_meas 4.91
_refine_ls_R_factor_all 0.094
_cod_original_sg_symbol_H-M 'P m m n Z'
_cod_database_code 2002243

loop_
_symmetry_equiv_pos_as_xyz
x,y,z
1/2-x,y,z
x,1/2-y,z
1/2-x,1/2-y,z
-x,-y,-z
1/2+x,-y,-z
-x,1/2+y,-z
1/2+x,1/2+y,-z

loop_
_atom_site_label
_atom_site_type_symbol
_atom_site_symmetry_multiplicity
_atom_site_Wyckoff_symbol
_atom_site_fract_x
_atom_site_fract_y
_atom_site_fract_z
_atom_site_occupancy
_atom_site_attached_hydrogens
_atom_site_calc_flag
Ca1 Ca2+ 2 a 0.25 0.25 0.3433 1. 0 d
Cu1 Cu2+ 4 f 0.084 0.75 0.8466 1. 0 d
O1 O2- 4 f 0.079 0.25 0.871 1. 0 d
O2 O2- 2 b 0.25 0.75 0.585 1. 0 d

loop_
_atom_type_symbol
_atom_type_oxidation_number
Ca2+ 2.000
Cu2+ 2.000
O2- -2.000
